data_1557044
loop_
_publ_author_name
'Rottsch\"afer, Dennis'
'Glodde, Timo'
'Neumann, Beate'
'Stammler, Hans-Georg'
'Ghadwal, Rajendra S.'

_publ_section_title
;
 A crystalline C5-protonated 1,3-imidazol-4-ylidene.
;
_journal_issue 13
_journal_name_full 'Chemical communications (Cambridge, England)'
_journal_page_first 2027
_journal_page_last 2030
_journal_paper_doi 10.1039/c9cc09428h
_journal_volume 56
_journal_year 2020
_chemical_formula_moiety 'C39 H44 N2, 0.5[C7H8]'
_chemical_formula_sum 'C39 H44 N2'
_chemical_formula_weight 540.76
_space_group_crystal_system tetragonal
_space_group_IT_number 88
_space_group_name_Hall '-I 4ad'
_space_group_name_H-M_alt 'I 41/a :2'
_atom_sites_solution_hydrogens difmap
_atom_sites_solution_primary dual
_audit_creation_date 2019-06-28
_audit_creation_method
;
Olex2 1.3-ac4
(compiled 2019.04.23 svn.r3594 for Rigaku Oxford Diffraction, GUI svn.r5739)
;
_audit_update_record
;
2019-08-14 deposited with the CCDC.	2020-01-14 downloaded from the CCDC.
;
_cell_angle_alpha 90
_cell_angle_beta 90
_cell_angle_gamma 90
_cell_formula_units_Z 16
_cell_length_a 38.4682(4)
_cell_length_b 38.4682(4)
_cell_length_c 9.5772(2)
_cell_measurement_reflns_used 28455
_cell_measurement_temperature 100.00(10)
_cell_measurement_theta_max 76.2980
_cell_measurement_theta_min 3.2390
_cell_volume 14172.4(4)
_computing_cell_refinement 'CrysAlisPro 1.171.40.54a (Rigaku OD, 2019)'
_computing_data_collection 'CrysAlisPro 1.171.40.54a (Rigaku OD, 2019)'
_computing_data_reduction 'CrysAlisPro 1.171.40.54a (Rigaku OD, 2019)'
_computing_molecular_graphics 'Olex2 (Dolomanov et al., 2009)'
_computing_publication_material 'Olex2 (Dolomanov et al., 2009)'
_computing_structure_refinement 'ShelXL (Sheldrick, 2015)'
_computing_structure_solution 'ShelXD (Sheldrick, 2008)'
_diffrn_ambient_environment N~2~
_diffrn_ambient_temperature 100.00(10)
_diffrn_detector 'CCD plate'
_diffrn_detector_area_resol_mean 5.3114
_diffrn_detector_type Atlas
_diffrn_measured_fraction_theta_full 0.997
_diffrn_measured_fraction_theta_max 0.983
_diffrn_measurement_details
;
List of Runs (angles in degrees, time in seconds):

  # Type    Start    End  Width  t~exp~   \w     \q     \k     \f   Frames
#--------------------------------------------------------------------------
  1  \w    -92.00  -2.00   1.00   11.00    --  -38.50 125.00-150.00   90
  2  \w    -69.00  33.00   1.00   11.00    --  -38.50  77.00 120.00  102
  3  \w    -59.00  33.00   1.00   11.00    --  -38.50  38.00-120.00   92
  4  \w     13.00 114.00   1.00   11.00    --   43.07  77.00  60.00  101
  5  \w     13.00 114.00   1.00   11.00    --   43.07  77.00 -90.00  101
  6  \w     10.00 120.00   1.00   11.00    --   43.07  19.00 -60.00  110
  7  \w    -25.00  68.00   1.00   11.00    --   43.07 -57.00 -30.00   93
  8  \w     13.00 114.00   1.00   11.00    --   43.07  77.00   0.00  101
  9  \w     18.00 111.00   1.00   11.00    --   43.07  57.00 -90.00   93
 10  \w     13.00 114.00   1.00   11.00    --   43.07  77.00 -60.00  101
 11  \w     13.00 114.00   1.00   11.00    --   43.07  77.00-180.00  101
 12  \w     22.00 114.00   1.00   11.00    --   43.07  38.00  90.00   92
 13  \w     13.00 114.00   1.00   11.00    --   43.07  77.00 120.00  101
 14  \w     22.00 114.00   1.00   11.00    --   43.07  38.00-150.00   92
 15  \w     31.00 110.00   1.00   44.00    --  111.00 -94.00 -60.00   79
 16  \w     81.00 178.00   1.00   44.00    --  111.00  76.00 109.51   97
 17  \w     83.00 178.00   1.00   44.00    --  111.00  67.00 -81.62   95
 18  \w     82.00 178.00   1.00   44.00    --  111.00  73.00 177.30   96
 19  \w     43.00 137.00   1.00   44.00    --  111.00 -61.00 -30.00   94
 20  \w    138.00 173.00   1.00   44.00    --  111.00  77.00 -60.00   35
 21  \w    111.00 135.00   1.00   44.00    --  111.00  77.00 -30.00   24
;
_diffrn_measurement_device 'four-circle diffractometer'
_diffrn_measurement_device_type 'SuperNova, Dual, Cu at home/near, Atlas'
_diffrn_measurement_method '\w scans'
_diffrn_orient_matrix_type 'CrysAlisPro convention (1999,Acta A55,543-557)'
_diffrn_orient_matrix_UB_11 -0.0289144000
_diffrn_orient_matrix_UB_12 -0.0273616000
_diffrn_orient_matrix_UB_13 0.0170667000
_diffrn_orient_matrix_UB_21 0.0078266000
_diffrn_orient_matrix_UB_22 -0.0021738000
_diffrn_orient_matrix_UB_23 0.1575157000
_diffrn_orient_matrix_UB_31 -0.0265459000
_diffrn_orient_matrix_UB_32 0.0291811000
_diffrn_orient_matrix_UB_33 0.0278398000
_diffrn_radiation_monochromator mirror
_diffrn_radiation_probe x-ray
_diffrn_radiation_type 'Cu K\a'
_diffrn_radiation_wavelength 1.54184
_diffrn_reflns_av_R_equivalents 0.0564
_diffrn_reflns_av_unetI/netI 0.0272
_diffrn_reflns_Laue_measured_fraction_full 0.997
_diffrn_reflns_Laue_measured_fraction_max 0.983
_diffrn_reflns_limit_h_max 46
_diffrn_reflns_limit_h_min -48
_diffrn_reflns_limit_k_max 44
_diffrn_reflns_limit_k_min -47
_diffrn_reflns_limit_l_max 11
_diffrn_reflns_limit_l_min -11
_diffrn_reflns_number 72087
_diffrn_reflns_point_group_measured_fraction_full 0.997
_diffrn_reflns_point_group_measured_fraction_max 0.983
_diffrn_reflns_theta_full 67.684
_diffrn_reflns_theta_max 76.516
_diffrn_reflns_theta_min 3.249
_diffrn_source 'micro-focus sealed X-ray tube'
_diffrn_source_type 'SuperNova (Cu) X-ray Source'
_exptl_absorpt_coefficient_mu 0.438
_exptl_absorpt_correction_T_max 1.000
_exptl_absorpt_correction_T_min 0.457
_exptl_absorpt_correction_type gaussian
_exptl_absorpt_process_details
;
CrysAlisPro 1.171.40.54a (Rigaku Oxford Diffraction, 2019)
Numerical absorption correction based on gaussian integration over
			a multifaceted crystal model
Empirical absorption correction using spherical harmonics,
 implemented in SCALE3 ABSPACK scaling algorithm.
;
_exptl_crystal_colour 'clear light yellow'
_exptl_crystal_colour_lustre clear
_exptl_crystal_colour_modifier light
_exptl_crystal_colour_primary yellow
_exptl_crystal_density_diffrn 1.014
_exptl_crystal_description needle
_exptl_crystal_F_000 4672
_exptl_crystal_size_max 0.476
_exptl_crystal_size_mid 0.069
_exptl_crystal_size_min 0.05
_refine_diff_density_max 0.183
_refine_diff_density_min -0.257
_refine_diff_density_rms 0.034
_refine_ls_extinction_coef 0.000064(8)
_refine_ls_extinction_expression Fc^*^=kFc[1+0.001xFc^2^\l^3^/sin(2\q)]^-1/4^
_refine_ls_extinction_method 'SHELXL-2018/3 (Sheldrick 2018)'
_refine_ls_goodness_of_fit_ref 1.041
_refine_ls_hydrogen_treatment refall
_refine_ls_matrix_type full
_refine_ls_number_parameters 547
_refine_ls_number_reflns 7319
_refine_ls_number_restraints 0
_refine_ls_restrained_S_all 1.041
_refine_ls_R_factor_all 0.0519
_refine_ls_R_factor_gt 0.0441
_refine_ls_shift/su_max 0.001
_refine_ls_shift/su_mean 0.000
_refine_ls_structure_factor_coef Fsqd
_refine_ls_weighting_details 'w=1/[\s^2^(Fo^2^)+(0.0394P)^2^+11.2405P] where P=(Fo^2^+2Fc^2^)/3'
_refine_ls_weighting_scheme calc
_refine_ls_wR_factor_gt 0.1020
_refine_ls_wR_factor_ref 0.1068
_reflns_Friedel_coverage 0.000
_reflns_number_gt 6284
_reflns_number_total 7319
_reflns_threshold_expression 'I > 2\s(I)'
_cod_data_source_file c9cc09428h2.cif
_cod_data_source_block compound2
_cod_depositor_comments 'Adding full bibliography for 1557041--1557044.cif.'
_cod_original_sg_symbol_H-M 'I 41/a'
_cod_database_code 1557044
_shelx_shelxl_version_number 2018/3
_chemical_oxdiff_formula 'C46 H52 N2'
_shelx_space_group_comment
;
The symmetry employed for this shelxl refinement is uniquely defined
by the following loop, which should always be used as a source of
symmetry information in preference to the above space-group names.
They are only intended as comments.
;
_diffrn_oxdiff_digest_frames
;
01af2158d768f8e9dc024ce56a7ba829c8019661858
;
_reflns_odcompleteness_completeness 99.97
_reflns_odcompleteness_iscentric 1
_reflns_odcompleteness_theta 43.79
_olex2_refinement_description
;
;
_smtbx_masks_void_probe_radius 1.2
_smtbx_masks_void_truncation_radius 1.2
_olex2_date_sample_data_collection 2019-06-27
_olex2_submission_special_instructions 'No special instructions were received'
_oxdiff_exptl_absorpt_empirical_details
;
Empirical correction (ABSPACK) includes:
- Absorption correction using spherical harmonics
- Frame scaling
;
_oxdiff_exptl_absorpt_empirical_full_max 2.309
_oxdiff_exptl_absorpt_empirical_full_min 0.365

loop_
_space_group_symop_operation_xyz
'x, y, z'
'-x+1/2, -y, z+1/2'
'-y+3/4, x+1/4, z+1/4'
'y+3/4, -x+3/4, z+3/4'
'x+1/2, y+1/2, z+1/2'
'-x+1, -y+1/2, z+1'
'-y+5/4, x+3/4, z+3/4'
'y+5/4, -x+5/4, z+5/4'
'-x, -y, -z'
'x-1/2, y, -z-1/2'
'y-3/4, -x-1/4, -z-1/4'
'-y-3/4, x-3/4, -z-3/4'
'-x+1/2, -y+1/2, -z+1/2'
'x, y+1/2, -z'
'y-1/4, -x+1/4, -z+1/4'
'-y-1/4, x-1/4, -z-1/4'

loop_
_atom_site_label
_atom_site_type_symbol
_atom_site_fract_x
_atom_site_fract_y
_atom_site_fract_z
_atom_site_U_iso_or_equiv
_atom_site_adp_type
_atom_site_occupancy
_atom_site_site_symmetry_order
_atom_site_calc_flag
N1 N 0.81862(3) 0.30071(3) 0.62165(10) 0.0189(2) Uani 1 1 d
N2 N 0.84765(3) 0.31149(3) 0.43401(10) 0.0194(2) Uani 1 1 d
C1 C 0.84230(3) 0.32244(3) 0.56635(12) 0.0185(2) Uani 1 1 d
C2 C 0.80977(3) 0.27631(3) 0.51880(12) 0.0210(2) Uani 1 1 d
H2 H 0.7928(4) 0.2584(4) 0.5452(15) 0.026(4) Uiso 1 1 d
C3 C 0.82749(3) 0.28207(3) 0.39629(13) 0.0226(3) Uani 1 1 d
C4 C 0.80952(3) 0.29821(3) 0.76775(12) 0.0193(2) Uani 1 1 d
C5 C 0.77616(3) 0.30803(3) 0.80988(13) 0.0224(3) Uani 1 1 d
C6 C 0.76787(4) 0.30383(3) 0.95108(14) 0.0271(3) Uani 1 1 d
H6 H 0.7441(4) 0.3107(4) 0.9846(16) 0.030(4) Uiso 1 1 d
C7 C 0.79202(4) 0.29107(4) 1.04467(14) 0.0292(3) Uani 1 1 d
H7 H 0.7851(4) 0.2891(4) 1.1460(18) 0.036(4) Uiso 1 1 d
C8 C 0.82496(4) 0.28197(3) 1.00032(13) 0.0264(3) Uani 1 1 d
H8 H 0.8418(4) 0.2726(4) 1.0689(18) 0.036(4) Uiso 1 1 d
C9 C 0.83461(3) 0.28504(3) 0.86052(13) 0.0220(3) Uani 1 1 d
C10 C 0.74951(3) 0.32296(4) 0.70962(14) 0.0283(3) Uani 1 1 d
H10 H 0.7611(4) 0.3274(4) 0.6188(16) 0.027(4) Uiso 1 1 d
C11 C 0.71985(4) 0.29717(5) 0.68493(18) 0.0407(4) Uani 1 1 d
H11A H 0.7023(5) 0.3073(5) 0.617(2) 0.054(5) Uiso 1 1 d
H11B H 0.7072(5) 0.2925(5) 0.774(2) 0.054(5) Uiso 1 1 d
H11C H 0.7288(5) 0.2741(5) 0.6483(19) 0.048(5) Uiso 1 1 d
C12 C 0.73523(5) 0.35769(5) 0.7617(2) 0.0429(4) Uani 1 1 d
H12A H 0.7200(5) 0.3678(5) 0.689(2) 0.055(5) Uiso 1 1 d
H12B H 0.7210(5) 0.3545(5) 0.851(2) 0.050(5) Uiso 1 1 d
H12C H 0.7540(5) 0.3759(5) 0.787(2) 0.056(6) Uiso 1 1 d
C13 C 0.87037(3) 0.27343(3) 0.81228(14) 0.0252(3) Uani 1 1 d
H13 H 0.8752(4) 0.2840(4) 0.7203(18) 0.036(4) Uiso 1 1 d
C14 C 0.87102(5) 0.23460(5) 0.7890(3) 0.0635(7) Uani 1 1 d
H14A H 0.8948(6) 0.2264(6) 0.755(2) 0.075(7) Uiso 1 1 d
H14B H 0.8517(7) 0.2264(7) 0.728(3) 0.094(8) Uiso 1 1 d
H14C H 0.8659(7) 0.2239(7) 0.877(3) 0.102(10) Uiso 1 1 d
C15 C 0.89934(5) 0.28471(7) 0.9090(2) 0.0597(6) Uani 1 1 d
H15A H 0.9232(5) 0.2785(5) 0.866(2) 0.060(6) Uiso 1 1 d
H15B H 0.8958(6) 0.2737(6) 1.004(3) 0.089(8) Uiso 1 1 d
H15C H 0.8964(6) 0.3090(7) 0.932(3) 0.085(8) Uiso 1 1 d
C16 C 0.87281(3) 0.32697(3) 0.34122(12) 0.0210(2) Uani 1 1 d
C17 C 0.90491(3) 0.31015(3) 0.32617(13) 0.0233(3) Uani 1 1 d
C18 C 0.92916(4) 0.32532(4) 0.23686(14) 0.0303(3) Uani 1 1 d
H18 H 0.9521(4) 0.3135(4) 0.2234(18) 0.042(5) Uiso 1 1 d
C19 C 0.92172(4) 0.35620(4) 0.16772(15) 0.0341(3) Uani 1 1 d
H19 H 0.9393(4) 0.3667(4) 0.1028(18) 0.043(5) Uiso 1 1 d
C20 C 0.89002(4) 0.37219(4) 0.18541(14) 0.0310(3) Uani 1 1 d
H20 H 0.8851(4) 0.3939(5) 0.1364(18) 0.043(5) Uiso 1 1 d
C21 C 0.86459(4) 0.35783(3) 0.27157(13) 0.0260(3) Uani 1 1 d
C22 C 0.91330(4) 0.27649(3) 0.40277(14) 0.0270(3) Uani 1 1 d
H22 H 0.8952(4) 0.2734(4) 0.4790(17) 0.033(4) Uiso 1 1 d
C23 C 0.91029(5) 0.24560(4) 0.30477(19) 0.0432(4) Uani 1 1 d
H23A H 0.9288(5) 0.2483(5) 0.232(2) 0.051(5) Uiso 1 1 d
H23B H 0.9152(5) 0.2232(5) 0.3558(19) 0.049(5) Uiso 1 1 d
H23C H 0.8855(6) 0.2444(5) 0.260(2) 0.064(6) Uiso 1 1 d
C24 C 0.94880(4) 0.27712(4) 0.47406(19) 0.0409(4) Uani 1 1 d
H24A H 0.9530(5) 0.2543(5) 0.5296(19) 0.048(5) Uiso 1 1 d
H24B H 0.9507(5) 0.2975(5) 0.542(2) 0.061(6) Uiso 1 1 d
H24C H 0.9680(6) 0.2795(5) 0.400(2) 0.069(6) Uiso 1 1 d
C25 C 0.82984(4) 0.37588(4) 0.28742(16) 0.0353(3) Uani 1 1 d
H25 H 0.8143(4) 0.3610(4) 0.3457(18) 0.044(5) Uiso 1 1 d
C26 C 0.81252(5) 0.38183(5) 0.14586(19) 0.0434(4) Uani 1 1 d
H26A H 0.8260(5) 0.3996(5) 0.0879(19) 0.050(5) Uiso 1 1 d
H26B H 0.8115(5) 0.3604(6) 0.089(2) 0.063(6) Uiso 1 1 d
H26C H 0.7875(5) 0.3924(5) 0.158(2) 0.064(6) Uiso 1 1 d
C27 C 0.83395(6) 0.41074(5) 0.3634(2) 0.0544(5) Uani 1 1 d
H27A H 0.8470(6) 0.4076(5) 0.459(2) 0.071(6) Uiso 1 1 d
H27B H 0.8483(6) 0.4271(6) 0.301(2) 0.072(7) Uiso 1 1 d
H27C H 0.8103(6) 0.4217(6) 0.380(2) 0.074(7) Uiso 1 1 d
C28 C 0.85839(3) 0.35163(3) 0.64030(12) 0.0198(2) Uani 1 1 d
C29 C 0.89378(3) 0.35880(3) 0.63070(14) 0.0255(3) Uani 1 1 d
H29 H 0.9090(4) 0.3441(4) 0.5689(18) 0.042(5) Uiso 1 1 d
C30 C 0.90856(3) 0.38539(3) 0.70803(14) 0.0262(3) Uani 1 1 d
H30 H 0.9339(4) 0.3894(4) 0.7006(17) 0.034(4) Uiso 1 1 d
C31 C 0.88875(3) 0.40589(3) 0.79843(12) 0.0209(3) Uani 1 1 d
C32 C 0.85311(3) 0.39948(3) 0.80264(13) 0.0243(3) Uani 1 1 d
H32 H 0.8375(4) 0.4142(4) 0.8642(17) 0.036(4) Uiso 1 1 d
C33 C 0.83810(3) 0.37287(3) 0.72571(13) 0.0232(3) Uani 1 1 d
H33 H 0.8123(4) 0.3690(4) 0.7304(16) 0.034(4) Uiso 1 1 d
C34 C 0.90517(3) 0.43261(3) 0.88904(12) 0.0222(3) Uani 1 1 d
C35 C 0.94080(4) 0.43194(3) 0.91582(13) 0.0260(3) Uani 1 1 d
H35 H 0.9562(4) 0.4140(4) 0.8697(17) 0.035(4) Uiso 1 1 d
C36 C 0.95631(4) 0.45617(4) 1.00376(14) 0.0315(3) Uani 1 1 d
H36 H 0.9824(5) 0.4545(5) 1.0159(19) 0.047(5) Uiso 1 1 d
C37 C 0.93626(4) 0.48132(4) 1.06797(14) 0.0343(3) Uani 1 1 d
H37 H 0.9474(5) 0.4991(5) 1.130(2) 0.050(5) Uiso 1 1 d
C38 C 0.90087(4) 0.48218(4) 1.04359(15) 0.0354(3) Uani 1 1 d
H38 H 0.8860(5) 0.5003(5) 1.089(2) 0.053(5) Uiso 1 1 d
C39 C 0.88535(4) 0.45838(4) 0.95437(15) 0.0306(3) Uani 1 1 d
H39 H 0.8600(4) 0.4600(4) 0.9357(16) 0.034(4) Uiso 1 1 d

loop_
_atom_site_aniso_label
_atom_site_aniso_U_11
_atom_site_aniso_U_22
_atom_site_aniso_U_33
_atom_site_aniso_U_23
_atom_site_aniso_U_13
_atom_site_aniso_U_12
N1 0.0209(5) 0.0237(5) 0.0122(5) 0.0013(4) -0.0004(4) -0.0041(4)
N2 0.0233(5) 0.0226(5) 0.0122(5) 0.0005(4) 0.0011(4) -0.0037(4)
C1 0.0202(6) 0.0215(6) 0.0138(6) 0.0009(4) 0.0005(4) -0.0021(4)
C2 0.0234(6) 0.0241(6) 0.0157(6) -0.0001(5) -0.0039(5) -0.0051(5)
C3 0.0262(6) 0.0252(6) 0.0164(6) 0.0000(5) -0.0033(5) -0.0052(5)
C4 0.0241(6) 0.0218(6) 0.0121(5) 0.0004(4) 0.0018(4) -0.0047(5)
C5 0.0237(6) 0.0249(6) 0.0186(6) 0.0019(5) 0.0025(5) -0.0030(5)
C6 0.0307(7) 0.0299(7) 0.0207(6) 0.0012(5) 0.0078(5) 0.0000(5)
C7 0.0410(8) 0.0319(7) 0.0147(6) 0.0016(5) 0.0056(5) -0.0012(6)
C8 0.0355(7) 0.0284(7) 0.0152(6) 0.0012(5) -0.0027(5) 0.0008(5)
C9 0.0263(6) 0.0230(6) 0.0167(6) 0.0001(5) -0.0016(5) -0.0031(5)
C10 0.0236(6) 0.0374(8) 0.0240(7) 0.0073(6) 0.0039(5) 0.0001(5)
C11 0.0296(8) 0.0563(11) 0.0362(9) 0.0109(8) -0.0041(7) -0.0096(7)
C12 0.0371(9) 0.0452(9) 0.0463(10) 0.0094(8) 0.0075(7) 0.0146(7)
C13 0.0254(6) 0.0303(7) 0.0200(6) 0.0026(5) -0.0031(5) -0.0007(5)
C14 0.0291(9) 0.0359(9) 0.125(2) -0.0157(12) 0.0066(11) 0.0060(7)
C15 0.0307(9) 0.1017(18) 0.0468(11) -0.0285(11) -0.0063(8) -0.0095(10)
C16 0.0259(6) 0.0244(6) 0.0126(5) -0.0013(5) 0.0027(5) -0.0058(5)
C17 0.0287(6) 0.0259(6) 0.0154(6) -0.0034(5) 0.0022(5) -0.0048(5)
C18 0.0309(7) 0.0365(8) 0.0237(7) -0.0021(6) 0.0080(5) -0.0032(6)
C19 0.0382(8) 0.0397(8) 0.0243(7) 0.0048(6) 0.0116(6) -0.0080(6)
C20 0.0407(8) 0.0310(7) 0.0214(7) 0.0066(5) 0.0069(6) -0.0042(6)
C21 0.0327(7) 0.0278(7) 0.0176(6) 0.0019(5) 0.0031(5) -0.0034(5)
C22 0.0302(7) 0.0254(6) 0.0253(7) -0.0009(5) 0.0035(5) -0.0005(5)
C23 0.0562(11) 0.0284(8) 0.0450(10) -0.0088(7) -0.0081(8) 0.0028(7)
C24 0.0409(9) 0.0370(9) 0.0448(9) 0.0039(7) -0.0116(7) -0.0017(7)
C25 0.0387(8) 0.0361(8) 0.0312(8) 0.0141(6) 0.0081(6) 0.0055(6)
C26 0.0433(9) 0.0435(9) 0.0433(10) 0.0116(8) -0.0074(7) -0.0023(8)
C27 0.0805(14) 0.0480(10) 0.0345(9) -0.0008(8) -0.0005(9) 0.0285(10)
C28 0.0231(6) 0.0225(6) 0.0137(5) 0.0005(4) 0.0009(4) -0.0034(5)
C29 0.0247(6) 0.0285(7) 0.0231(6) -0.0083(5) 0.0050(5) -0.0036(5)
C30 0.0238(6) 0.0295(7) 0.0252(7) -0.0072(5) 0.0044(5) -0.0061(5)
C31 0.0283(6) 0.0206(6) 0.0138(6) 0.0012(4) 0.0005(5) -0.0020(5)
C32 0.0280(7) 0.0250(6) 0.0199(6) -0.0045(5) 0.0041(5) 0.0003(5)
C33 0.0235(6) 0.0255(6) 0.0207(6) -0.0023(5) 0.0031(5) -0.0015(5)
C34 0.0327(7) 0.0195(6) 0.0145(6) 0.0014(4) -0.0009(5) -0.0035(5)
C35 0.0333(7) 0.0259(6) 0.0187(6) 0.0012(5) -0.0021(5) -0.0025(5)
C36 0.0403(8) 0.0333(7) 0.0208(7) 0.0003(5) -0.0062(6) -0.0064(6)
C37 0.0539(9) 0.0296(7) 0.0194(7) -0.0024(5) -0.0063(6) -0.0081(6)
C38 0.0520(9) 0.0263(7) 0.0279(7) -0.0078(6) -0.0003(6) 0.0026(6)
C39 0.0383(8) 0.0260(7) 0.0274(7) -0.0048(5) -0.0005(6) 0.0012(6)

loop_
_atom_type_symbol
_atom_type_description
_atom_type_scat_dispersion_real
_atom_type_scat_dispersion_imag
_atom_type_scat_source
C C 0.0181 0.0091 'International Tables Vol C Tables 4.2.6.8 and 6.1.1.4'
H H 0.0000 0.0000 'International Tables Vol C Tables 4.2.6.8 and 6.1.1.4'
N N 0.0311 0.0180 'International Tables Vol C Tables 4.2.6.8 and 6.1.1.4'

loop_
_exptl_crystal_face_index_h
_exptl_crystal_face_index_k
_exptl_crystal_face_index_l
_exptl_crystal_face_perp_dist
-3 5 0 0.0306
3 -5 0 0.0306
-1 -4 -5 0.2254
1 4 5 0.2254
-5 -4 0 0.0248
5 4 0 0.0248

loop_
_geom_angle_atom_site_label_1
_geom_angle_atom_site_label_2
_geom_angle_atom_site_label_3
_geom_angle
C1 N1 C2 107.68(10)
C1 N1 C4 125.92(10)
C2 N1 C4 125.20(10)
C1 N2 C3 113.83(10)
C1 N2 C16 123.47(10)
C3 N2 C16 122.63(10)
N1 C1 N2 106.20(10)
N1 C1 C28 124.91(10)
N2 C1 C28 128.89(10)
N1 C2 H2 116.7(9)
C3 C2 N1 111.78(11)
C3 C2 H2 131.5(9)
C2 C3 N2 100.51(10)
C5 C4 N1 118.95(11)
C5 C4 C9 123.04(11)
C9 C4 N1 117.98(11)
C4 C5 C6 117.22(12)
C4 C5 C10 122.69(11)
C6 C5 C10 120.09(12)
C5 C6 H6 119.1(9)
C7 C6 C5 121.01(12)
C7 C6 H6 119.9(9)
C6 C7 H7 118.2(9)
C6 C7 C8 120.50(12)
C8 C7 H7 121.3(9)
C7 C8 H8 119.1(9)
C7 C8 C9 121.19(12)
C9 C8 H8 119.7(10)
C4 C9 C13 122.38(11)
C8 C9 C4 117.03(12)
C8 C9 C13 120.56(11)
C5 C10 H10 108.5(9)
C5 C10 C11 110.86(12)
C5 C10 C12 111.55(12)
C11 C10 H10 108.2(8)
C12 C10 H10 107.2(9)
C12 C10 C11 110.43(13)
C10 C11 H11A 110.3(11)
C10 C11 H11B 110.3(11)
C10 C11 H11C 111.5(10)
H11A C11 H11B 107.0(15)
H11A C11 H11C 109.9(15)
H11B C11 H11C 107.7(15)
C10 C12 H12A 109.1(11)
C10 C12 H12B 111.2(10)
C10 C12 H12C 114.6(11)
H12A C12 H12B 108.7(14)
H12A C12 H12C 108.1(15)
H12B C12 H12C 105.0(15)
C9 C13 H13 108.7(9)
C14 C13 C9 110.54(12)
C14 C13 H13 105.8(9)
C14 C13 C15 111.21(17)
C15 C13 C9 113.39(13)
C15 C13 H13 106.8(9)
C13 C14 H14A 111.6(12)
C13 C14 H14B 112.8(15)
C13 C14 H14C 107.0(17)
H14A C14 H14B 112.6(19)
H14A C14 H14C 110(2)
H14B C14 H14C 103(2)
C13 C15 H15A 110.2(11)
C13 C15 H15B 109.4(14)
C13 C15 H15C 109.2(15)
H15A C15 H15B 112.2(18)
H15A C15 H15C 114.6(18)
H15B C15 H15C 101(2)
C17 C16 N2 117.64(11)
C21 C16 N2 119.52(11)
C21 C16 C17 122.83(11)
C16 C17 C22 121.99(11)
C18 C17 C16 117.37(12)
C18 C17 C22 120.65(12)
C17 C18 H18 118.6(10)
C19 C18 C17 120.83(13)
C19 C18 H18 120.6(10)
C18 C19 H19 120.1(10)
C20 C19 C18 120.38(13)
C20 C19 H19 119.6(10)
C19 C20 H20 119.7(10)
C19 C20 C21 121.17(13)
C21 C20 H20 119.1(10)
C16 C21 C25 122.78(11)
C20 C21 C16 117.40(12)
C20 C21 C25 119.82(12)
C17 C22 H22 107.4(9)
C17 C22 C24 113.05(12)
C23 C22 C17 110.58(12)
C23 C22 H22 107.5(9)
C23 C22 C24 110.91(13)
C24 C22 H22 107.0(9)
C22 C23 H23A 107.1(11)
C22 C23 H23B 110.7(10)
C22 C23 H23C 111.1(11)
H23A C23 H23B 107.2(15)
H23A C23 H23C 111.4(16)
H23B C23 H23C 109.4(15)
C22 C24 H24A 110.7(10)
C22 C24 H24B 111.1(11)
C22 C24 H24C 109.6(12)
H24A C24 H24B 108.0(15)
H24A C24 H24C 108.5(15)
H24B C24 H24C 108.9(16)
C21 C25 H25 108.7(10)
C21 C25 C26 111.39(13)
C21 C25 C27 110.95(14)
C26 C25 H25 108.7(10)
C26 C25 C27 109.57(13)
C27 C25 H25 107.3(10)
C25 C26 H26A 111.2(10)
C25 C26 H26B 112.5(12)
C25 C26 H26C 111.1(11)
H26A C26 H26B 106.2(15)
H26A C26 H26C 105.4(15)
H26B C26 H26C 110.2(16)
C25 C27 H27A 111.3(12)
C25 C27 H27B 108.1(12)
C25 C27 H27C 110.3(13)
H27A C27 H27B 108.8(17)
H27A C27 H27C 109.6(17)
H27B C27 H27C 108.6(17)
C29 C28 C1 122.22(11)
C29 C28 C33 118.04(11)
C33 C28 C1 119.74(11)
C28 C29 H29 119.8(10)
C30 C29 C28 120.82(12)
C30 C29 H29 119.3(10)
C29 C30 H30 118.7(9)
C29 C30 C31 121.62(12)
C31 C30 H30 119.6(9)
C30 C31 C34 121.36(11)
C32 C31 C30 117.06(11)
C32 C31 C34 121.56(11)
C31 C32 H32 120.1(9)
C33 C32 C31 121.63(12)
C33 C32 H32 118.2(9)
C28 C33 H33 119.4(9)
C32 C33 C28 120.72(12)
C32 C33 H33 119.9(9)
C35 C34 C31 120.82(11)
C35 C34 C39 117.81(12)
C39 C34 C31 121.33(12)
C34 C35 H35 120.6(9)
C36 C35 C34 121.37(13)
C36 C35 H35 118.0(9)
C35 C36 H36 116.9(10)
C37 C36 C35 119.95(14)
C37 C36 H36 123.1(10)
C36 C37 H37 120.2(10)
C38 C37 C36 119.46(13)
C38 C37 H37 120.3(10)
C37 C38 H38 120.4(11)
C37 C38 C39 120.80(14)
C39 C38 H38 118.8(11)
C34 C39 H39 119.8(9)
C38 C39 C34 120.60(14)
C38 C39 H39 119.6(9)

loop_
_geom_bond_atom_site_label_1
_geom_bond_atom_site_label_2
_geom_bond_distance
N1 C1 1.3448(15)
N1 C2 1.4026(15)
N1 C4 1.4456(14)
N2 C1 1.3513(15)
N2 C3 1.4188(15)
N2 C16 1.4425(15)
C1 C28 1.4650(16)
C2 H2 0.981(15)
C2 C3 1.3749(17)
C4 C5 1.3971(17)
C4 C9 1.4063(17)
C5 C6 1.3987(17)
C5 C10 1.5175(18)
C6 H6 1.005(15)
C6 C7 1.381(2)
C7 H7 1.010(17)
C7 C8 1.381(2)
C8 H8 0.989(17)
C8 C9 1.3943(17)
C9 C13 1.5184(18)
C10 H10 0.993(15)
C10 C11 1.531(2)
C10 C12 1.528(2)
C11 H11A 1.01(2)
C11 H11B 1.00(2)
C11 H11C 1.016(19)
C12 H12A 0.99(2)
C12 H12B 1.022(19)
C12 H12C 1.03(2)
C13 H13 0.988(17)
C13 C14 1.510(2)
C13 C15 1.513(2)
C14 H14A 1.02(2)
C14 H14B 1.00(3)
C14 H14C 0.95(3)
C15 H15A 1.04(2)
C15 H15B 1.02(3)
C15 H15C 0.96(3)
C16 C17 1.4015(18)
C16 C21 1.3979(18)
C17 C18 1.3936(18)
C17 C22 1.5230(18)
C18 H18 1.002(17)
C18 C19 1.390(2)
C19 H19 1.004(17)
C19 C20 1.376(2)
C20 H20 0.978(18)
C20 C21 1.3940(18)
C21 C25 1.514(2)
C22 H22 1.015(16)
C22 C23 1.519(2)
C22 C24 1.527(2)
C23 H23A 1.004(19)
C23 H23B 1.007(19)
C23 H23C 1.05(2)
C24 H24A 1.038(19)
C24 H24B 1.02(2)
C24 H24C 1.03(2)
C25 H25 0.997(18)
C25 C26 1.528(2)
C25 C27 1.534(2)
C26 H26A 1.022(19)
C26 H26B 0.99(2)
C26 H26C 1.05(2)
C27 H27A 1.05(2)
C27 H27B 1.03(2)
C27 H27C 1.01(2)
C28 C29 1.3922(17)
C28 C33 1.3950(17)
C29 H29 1.007(17)
C29 C30 1.3850(17)
C30 H30 0.991(16)
C30 C31 1.3970(17)
C31 C32 1.3937(18)
C31 C34 1.4862(16)
C32 H32 1.014(16)
C32 C33 1.3872(17)
C33 H33 1.006(16)
C34 C35 1.3947(19)
C34 C39 1.3983(18)
C35 H35 1.013(16)
C35 C36 1.3907(18)
C36 H36 1.012(18)
C36 C37 1.382(2)
C37 H37 1.004(19)
C37 C38 1.382(2)
C38 H38 1.002(19)
C38 C39 1.3874(19)
C39 H39 0.993(16)

loop_
_geom_torsion_atom_site_label_1
_geom_torsion_atom_site_label_2
_geom_torsion_atom_site_label_3
_geom_torsion_atom_site_label_4
_geom_torsion
N1 C1 C28 C29 136.85(13)
N1 C1 C28 C33 -41.95(18)
N1 C2 C3 N2 0.34(13)
N1 C4 C5 C6 177.33(11)
N1 C4 C5 C10 -3.13(18)
N1 C4 C9 C8 -178.31(11)
N1 C4 C9 C13 -0.22(17)
N2 C1 C28 C29 -42.68(19)
N2 C1 C28 C33 138.52(13)
N2 C16 C17 C18 -179.73(11)
N2 C16 C17 C22 0.70(17)
N2 C16 C21 C20 178.63(11)
N2 C16 C21 C25 -0.84(19)
C1 N1 C2 C3 -0.18(14)
C1 N1 C4 C5 113.59(14)
C1 N1 C4 C9 -68.07(16)
C1 N2 C3 C2 -0.41(14)
C1 N2 C16 C17 99.25(14)
C1 N2 C16 C21 -80.23(15)
C1 C28 C29 C30 -176.35(12)
C1 C28 C33 C32 176.46(12)
C2 N1 C1 N2 -0.08(13)
C2 N1 C1 C28 -179.70(11)
C2 N1 C4 C5 -80.47(15)
C2 N1 C4 C9 97.87(14)
C3 N2 C1 N1 0.32(14)
C3 N2 C1 C28 179.92(12)
C3 N2 C16 C17 -77.38(15)
C3 N2 C16 C21 103.13(14)
C4 N1 C1 N2 167.89(11)
C4 N1 C1 C28 -11.73(19)
C4 N1 C2 C3 -168.26(11)
C4 C5 C6 C7 1.11(19)
C4 C5 C10 C11 110.28(14)
C4 C5 C10 C12 -126.21(14)
C4 C9 C13 C14 -96.28(19)
C4 C9 C13 C15 138.06(16)
C5 C4 C9 C8 -0.04(18)
C5 C4 C9 C13 178.05(11)
C5 C6 C7 C8 -0.3(2)
C6 C5 C10 C11 -70.19(17)
C6 C5 C10 C12 53.32(17)
C6 C7 C8 C9 -0.7(2)
C7 C8 C9 C4 0.85(19)
C7 C8 C9 C13 -177.27(12)
C8 C9 C13 C14 81.74(19)
C8 C9 C13 C15 -43.9(2)
C9 C4 C5 C6 -0.92(18)
C9 C4 C5 C10 178.62(12)
C10 C5 C6 C7 -178.44(13)
C16 N2 C1 N1 -176.59(11)
C16 N2 C1 C28 3.01(19)
C16 N2 C3 C2 176.53(11)
C16 C17 C18 C19 1.0(2)
C16 C17 C22 C23 102.46(15)
C16 C17 C22 C24 -132.50(14)
C16 C21 C25 C26 -125.24(14)
C16 C21 C25 C27 112.40(15)
C17 C16 C21 C20 -0.82(19)
C17 C16 C21 C25 179.71(12)
C17 C18 C19 C20 -0.6(2)
C18 C17 C22 C23 -77.09(16)
C18 C17 C22 C24 47.94(17)
C18 C19 C20 C21 -0.5(2)
C19 C20 C21 C16 1.2(2)
C19 C20 C21 C25 -179.30(14)
C20 C21 C25 C26 55.30(18)
C20 C21 C25 C27 -67.06(17)
C21 C16 C17 C18 -0.27(18)
C21 C16 C17 C22 -179.84(12)
C22 C17 C18 C19 -179.42(13)
C28 C29 C30 C31 0.2(2)
C29 C28 C33 C32 -2.39(19)
C29 C30 C31 C32 -2.93(19)
C29 C30 C31 C34 175.33(12)
C30 C31 C32 C33 3.01(19)
C30 C31 C34 C35 -17.59(18)
C30 C31 C34 C39 164.87(13)
C31 C32 C33 C28 -0.4(2)
C31 C34 C35 C36 -178.05(12)
C31 C34 C39 C38 177.10(12)
C32 C31 C34 C35 160.59(12)
C32 C31 C34 C39 -16.96(18)
C33 C28 C29 C30 2.48(19)
C34 C31 C32 C33 -175.24(12)
C34 C35 C36 C37 0.8(2)
C35 C34 C39 C38 -0.5(2)
C35 C36 C37 C38 -0.2(2)
C36 C37 C38 C39 -0.7(2)
C37 C38 C39 C34 1.1(2)
C39 C34 C35 C36 -0.42(19)

loop_
_exptl_oxdiff_crystal_face_indexfrac_h
_exptl_oxdiff_crystal_face_indexfrac_k
_exptl_oxdiff_crystal_face_indexfrac_l
_exptl_oxdiff_crystal_face_x
_exptl_oxdiff_crystal_face_y
_exptl_oxdiff_crystal_face_z
-2.9742 5.0128 0.0017 -0.0511 -0.0339 0.2253
2.9742 -5.0128 -0.0017 0.0511 0.0339 -0.2253
-1.1460 -3.9441 -4.9609 0.0564 -0.7818 -0.2228
1.1460 3.9441 4.9609 -0.0564 0.7818 0.2228
-4.9778 -4.0163 -0.0071 0.2537 -0.0314 0.0147
4.9778 4.0163 0.0071 -0.2537 0.0314 -0.0147

loop_
_smtbx_masks_void_nr
_smtbx_masks_void_average_x
_smtbx_masks_void_average_y
_smtbx_masks_void_average_z
_smtbx_masks_void_volume
_smtbx_masks_void_count_electrons
_smtbx_masks_void_content
1 0.000 0.250 0.125 61.5 0.0 ?
2 0.000 0.750 0.875 61.5 0.0 ?
3 0.250 0.500 -0.514 505.6 112.4 '0.5 C7 H8'
4 0.250 1.000 -0.493 505.6 112.4 '0.5 C7 H8'
5 0.500 0.250 0.375 61.5 0.0 ?
6 0.500 0.750 0.625 61.5 0.0 ?
7 0.750 0.500 -0.993 505.6 112.4 '0.5 C7 H8'
8 0.750 0.000 -0.014 505.6 112.4 '0.5 C7 H8'
